data_9007847
loop_
_publ_author_name
'Zhao, J. T.'
'Parthe, E.'

_publ_section_title
;
 Y3NiAl3Ge2, a quaternary substitution variant of the
 hexagonal Fe2P type
;
_journal_name_full 'Acta Crystallographica, Section C'
_journal_page_first 2273
_journal_page_last 2276
_journal_paper_doi 10.1107/S0108270190005194
_journal_volume 46
_journal_year 1990
_chemical_formula_structural Y3NiAl3Ge2
_chemical_formula_sum 'Al3 Ge2 Ni Y3'
_space_group_IT_number 189
_symmetry_space_group_name_Hall 'P -6 -2'
_symmetry_space_group_name_H-M 'P -6 2 m'
_cell_angle_alpha 90
_cell_angle_beta 90
_cell_angle_gamma 120
_cell_formula_units_Z 1
_cell_length_a 6.9481
_cell_length_b 6.9481
_cell_length_c 4.1565
_cell_volume 200.660
_exptl_crystal_density_diffrn 4.564
_cod_depositor_comments
;
 Correcting the _cell_angle_gamma data item value by changing it from
 '90' to '120'.

 Antanas Vaitkus,
 2018-01-28
;
_cod_original_formula_sum 'Al3 Y3 Ge2 Ni'
_cod_database_code 9007847

loop_
_symmetry_equiv_pos_as_xyz
x,y,z
-x,-x+y,z
-x+y,-x,-z
y,x,-z
-y,x-y,z
x-y,-y,z
x,y,-z
-x,-x+y,-z
-x+y,-x,z
y,x,z
-y,x-y,-z
x-y,-y,-z

loop_
_atom_site_label
_atom_site_fract_x
_atom_site_fract_y
_atom_site_fract_z
_atom_site_U_iso_or_equiv
Al 0.22680 0.00000 0.50000 0.00400
Y 0.59630 0.00000 0.00000 0.00620
Ge 0.33333 0.66667 0.50000 0.00670
Ni 0.00000 0.00000 0.00000 0.00990

loop_
_cod_related_entry_id
_cod_related_entry_database
_cod_related_entry_code
1 AMCSD 0010210
